data_4313344
loop_
_publ_author_name
'Zhi-En Lin'
'Jie Zhang'
'Guo-Yu Yang'

_publ_contact_author_address
; State Key Laboratory of The Structural Chemistry
Fujian Institute of Research on The Structure of Matter
Chinese Academy of Sciences
Fuzhou, Fujian 350002
P. R. China
;
_publ_contact_author_email ygy@ms.fjirsm.ac.cn
_publ_contact_author_name 'Professor Guo-Yu Yang'
_publ_section_title
;
 Synthesis and Structure of KBGe2O6: The First Chiral Zeotype
 Borogermanate with 7-Ring Channels
;
_journal_name_full 'Inorganic Chemistry'
_journal_page_first 1797
_journal_page_last 1799
_journal_paper_doi 10.1021/ic020511h
_journal_volume 42
_journal_year 2003
_chemical_formula_sum 'B Ge2 K O6'
_chemical_formula_weight 291.09
_chemical_name_common FJ-9
_chemical_name_systematic
;
   ?
;
_space_group_IT_number 19
_symmetry_cell_setting orthorhombic
_symmetry_space_group_name_Hall 'P 2ac 2ab'
_symmetry_space_group_name_H-M 'P 21 21 21'
_atom_sites_solution_hydrogens geom
_atom_sites_solution_primary direct
_atom_sites_solution_secondary difmap
_audit_creation_method SHELXL-97
_cell_angle_alpha 90.00
_cell_angle_beta 90.00
_cell_angle_gamma 90.00
_cell_formula_units_Z 3
_cell_length_a 4.8037(3)
_cell_length_b 10.2063(7)
_cell_length_c 10.74020(10)
_cell_measurement_temperature 293(2)
_cell_volume 526.57(5)
_computing_structure_refinement 'SHELXL-97 (Sheldrick, 1997)'
_computing_structure_solution 'SHELXS-97 (Sheldrick, 1990)'
_diffrn_ambient_temperature 293(2)
_diffrn_measured_fraction_theta_full 0.998
_diffrn_measured_fraction_theta_max 0.998
_diffrn_radiation_monochromator graphite
_diffrn_radiation_source 'fine-focus sealed tube'
_diffrn_radiation_type MoK\a
_diffrn_radiation_wavelength 0.71073
_diffrn_reflns_av_R_equivalents 0.0539
_diffrn_reflns_av_sigmaI/netI 0.0665
_diffrn_reflns_limit_h_max 3
_diffrn_reflns_limit_h_min -5
_diffrn_reflns_limit_k_max 10
_diffrn_reflns_limit_k_min -12
_diffrn_reflns_limit_l_max 12
_diffrn_reflns_limit_l_min -8
_diffrn_reflns_number 1561
_diffrn_reflns_theta_full 25.01
_diffrn_reflns_theta_max 25.01
_diffrn_reflns_theta_min 2.75
_exptl_absorpt_coefficient_mu 9.122
_exptl_crystal_density_diffrn 2.754
_exptl_crystal_density_method 'not measured'
_exptl_crystal_F_000 408
_exptl_crystal_size_max 0.14
_exptl_crystal_size_mid 0.12
_exptl_crystal_size_min 0.08
_refine_diff_density_max 1.398
_refine_diff_density_min -1.482
_refine_diff_density_rms 0.357
_refine_ls_abs_structure_details 'Flack H D (1983), Acta Cryst. A39, 876-881'
_refine_ls_abs_structure_Flack 0.96(8)
_refine_ls_extinction_method none
_refine_ls_goodness_of_fit_ref 1.102
_refine_ls_hydrogen_treatment mixed
_refine_ls_matrix_type full
_refine_ls_number_parameters 92
_refine_ls_number_reflns 913
_refine_ls_number_restraints 12
_refine_ls_restrained_S_all 1.094
_refine_ls_R_factor_all 0.0865
_refine_ls_R_factor_gt 0.0642
_refine_ls_shift/su_max 0.000
_refine_ls_shift/su_mean 0.000
_refine_ls_structure_factor_coef Fsqd
_refine_ls_weighting_details 'calc w=1/[\s^2^(Fo^2^)+(0.0488P)^2^+35.9132P] where P=(Fo^2^+2Fc^2^)/3'
_refine_ls_weighting_scheme calc
_refine_ls_wR_factor_gt 0.1429
_refine_ls_wR_factor_ref 0.1646
_reflns_number_gt 767
_reflns_number_total 913
_reflns_threshold_expression >2sigma(I)
_cod_data_source_file ic020511h.cif
_cod_data_source_block FJ-9
_cod_depositor_comments
;
The following automatic conversions were performed:

'_symmetry_cell_setting' value 'Orthorhombic' changed to
'orthorhombic' according to the built-in table from CIF Core
dictionary named 'cif_core.dic' version 2.4.1 from 2010-06-29.

Automatic conversion script
Id: cif_fix_values 1646 2011-03-28 12:23:43Z adriana 
;
_cod_database_code 4313344

loop_
_symmetry_equiv_pos_as_xyz
'x, y, z'
'-x+1/2, -y, z+1/2'
'-x, y+1/2, -z+1/2'
'x+1/2, -y+1/2, -z'

loop_
_atom_site_label
_atom_site_type_symbol
_atom_site_fract_x
_atom_site_fract_y
_atom_site_fract_z
_atom_site_U_iso_or_equiv
_atom_site_adp_type
_atom_site_occupancy
_atom_site_symmetry_multiplicity
_atom_site_calc_flag
_atom_site_refinement_flags
_atom_site_disorder_assembly
_atom_site_disorder_group
Ge1 Ge 0.2014(4) 0.11393(18) 0.56729(18) 0.0088(5) Uani 1 1 d . . .
Ge2 Ge 0.7315(4) 0.30113(18) 0.92002(17) 0.0089(5) Uani 1 1 d . . .
K K 0.1942(10) 0.4690(4) 0.6865(4) 0.0196(11) Uani 1 1 d . . .
O1 O 0.998(3) 0.2089(15) 0.6669(13) 0.011(3) Uani 1 1 d . . .
O2 O 0.642(3) 0.3594(14) 0.5921(13) 0.016(3) Uani 1 1 d . . .
O3 O 0.557(3) 0.1225(14) 0.5964(12) 0.011(3) Uani 1 1 d U . .
O4 O 0.578(3) 0.2520(15) 0.7846(12) 0.011(3) Uani 1 1 d . . .
O5 O 0.972(3) 0.1839(15) 0.9667(13) 0.014(3) Uani 1 1 d . . .
O6 O 0.904(3) 0.4486(13) 0.9083(13) 0.012(3) Uani 1 1 d . . .
B B 0.690(5) 0.232(2) 0.6578(19) 0.008(4) Uani 1 1 d U . .

loop_
_atom_site_aniso_label
_atom_site_aniso_U_11
_atom_site_aniso_U_22
_atom_site_aniso_U_33
_atom_site_aniso_U_23
_atom_site_aniso_U_13
_atom_site_aniso_U_12
Ge1 0.0077(10) 0.0071(9) 0.0117(10) 0.0002(8) 0.0002(9) -0.0011(8)
Ge2 0.0086(9) 0.0068(9) 0.0111(9) 0.0016(7) 0.0006(9) -0.0004(8)
K 0.024(3) 0.016(2) 0.019(2) 0.0001(18) 0.005(2) 0.001(2)
O1 0.009(7) 0.011(7) 0.014(7) -0.010(6) 0.006(5) -0.001(6)
O2 0.015(7) 0.019(8) 0.013(7) -0.008(6) 0.006(6) 0.001(6)
O3 0.010(3) 0.010(3) 0.011(3) 0.0003(10) 0.0001(10) 0.0003(10)
O4 0.003(6) 0.025(8) 0.005(7) 0.001(6) -0.003(5) 0.000(6)
O5 0.013(7) 0.018(8) 0.011(7) 0.005(6) -0.006(5) -0.001(7)
O6 0.014(7) 0.007(7) 0.014(7) 0.000(6) -0.002(6) 0.002(5)
B 0.008(4) 0.008(4) 0.008(4) 0.0001(10) -0.0001(10) 0.0001(10)

loop_
_atom_type_symbol
_atom_type_description
_atom_type_scat_dispersion_real
_atom_type_scat_dispersion_imag
_atom_type_scat_source
B B 0.0013 0.0007 'International Tables Vol C Tables 4.2.6.8 and 6.1.1.4'
O O 0.0106 0.0060 'International Tables Vol C Tables 4.2.6.8 and 6.1.1.4'
K K 0.2009 0.2494 'International Tables Vol C Tables 4.2.6.8 and 6.1.1.4'
Ge Ge 0.1547 1.8001 'International Tables Vol C Tables 4.2.6.8 and 6.1.1.4'

loop_
_geom_angle_atom_site_label_1
_geom_angle_atom_site_label_2
_geom_angle_atom_site_label_3
_geom_angle
_geom_angle_site_symmetry_1
_geom_angle_site_symmetry_3
_geom_angle_publ_flag
O3 Ge1 O1 114.4(6) . 1_455 ?
O3 Ge1 O2 109.1(6) . 4_456 ?
O1 Ge1 O2 114.9(7) 1_455 4_456 ?
O3 Ge1 O6 107.5(6) . 3_646 ?
O1 Ge1 O6 106.1(7) 1_455 3_646 ?
O2 Ge1 O6 104.1(7) 4_456 3_646 ?
O3 Ge1 K 114.2(5) . 3_546 ?
O1 Ge1 K 58.5(5) 1_455 3_546 ?
O2 Ge1 K 134.2(5) 4_456 3_546 ?
O6 Ge1 K 49.3(4) 3_646 3_546 ?
O3 Ge1 K 61.1(4) . 4_556 ?
O1 Ge1 K 159.4(5) 1_455 4_556 ?
O2 Ge1 K 54.8(5) 4_456 4_556 ?
O6 Ge1 K 94.2(4) 3_646 4_556 ?
K Ge1 K 142.03(7) 3_546 4_556 ?
O3 Ge1 K 141.2(4) . 4_456 ?
O1 Ge1 K 102.0(5) 1_455 4_456 ?
O2 Ge1 K 38.8(5) 4_456 4_456 ?
O6 Ge1 K 73.1(5) 3_646 4_456 ?
K Ge1 K 95.66(5) 3_546 4_456 ?
K Ge1 K 80.15(9) 4_556 4_456 ?
O3 Ge1 K 84.3(5) . . ?
O1 Ge1 K 42.8(5) 1_455 . ?
O2 Ge1 K 100.2(5) 4_456 . ?
O6 Ge1 K 147.3(5) 3_646 . ?
K Ge1 K 97.98(7) 3_546 . ?
K Ge1 K 117.77(11) 4_556 . ?
K Ge1 K 116.67(12) 4_456 . ?
O4 Ge2 O6 113.7(7) . . ?
O4 Ge2 O5 109.3(7) . . ?
O6 Ge2 O5 107.7(7) . . ?
O4 Ge2 O5 108.1(6) . 4_457 ?
O6 Ge2 O5 108.5(7) . 4_457 ?
O5 Ge2 O5 109.5(3) . 4_457 ?
O4 Ge2 K 59.6(5) . 3_646 ?
O6 Ge2 K 138.8(5) . 3_646 ?
O5 Ge2 K 51.4(5) . 3_646 ?
O5 Ge2 K 112.0(5) 4_457 3_646 ?
O4 Ge2 K 79.7(5) . 1_655 ?
O6 Ge2 K 43.1(5) . 1_655 ?
O5 Ge2 K 96.5(5) . 1_655 ?
O5 Ge2 K 147.7(5) 4_457 1_655 ?
K Ge2 K 99.12(7) 3_646 1_655 ?
O4 Ge2 K 46.4(5) . . ?
O6 Ge2 K 83.7(5) . . ?
O5 Ge2 K 155.3(5) . . ?
O5 Ge2 K 86.4(5) 4_457 . ?
K Ge2 K 105.62(8) 3_646 . ?
K Ge2 K 76.56(9) 1_655 . ?
O2 K O6 135.4(5) . 1_455 ?
O2 K O1 81.0(4) . 1_455 ?
O6 K O1 79.9(4) 1_455 1_455 ?
O2 K O5 109.4(5) . 3_656 ?
O6 K O5 114.4(4) 1_455 3_656 ?
O1 K O5 125.9(5) 1_455 3_656 ?
O2 K O3 101.2(4) . 3_656 ?
O6 K O3 65.1(4) 1_455 3_656 ?
O1 K O3 132.1(4) 1_455 3_656 ?
O5 K O3 98.9(4) 3_656 3_656 ?
O2 K O1 142.0(4) . 3_656 ?
O6 K O1 57.6(4) 1_455 3_656 ?
O1 K O1 133.7(2) 1_455 3_656 ?
O5 K O1 66.2(4) 3_656 3_656 ?
O3 K O1 46.6(4) 3_656 3_656 ?
O2 K O2 115.3(5) . 1_455 ?
O6 K O2 79.6(4) 1_455 1_455 ?
O1 K O2 48.8(4) 1_455 1_455 ?
O5 K O2 81.2(4) 3_656 1_455 ?
O3 K O2 141.4(4) 3_656 1_455 ?
O1 K O2 101.7(4) 3_656 1_455 ?
O2 K O4 48.2(4) . . ?
O6 K O4 87.3(4) 1_455 . ?
O1 K O4 63.1(4) 1_455 . ?
O5 K O4 156.9(4) 3_656 . ?
O3 K O4 82.7(4) 3_656 . ?
O1 K O4 125.7(4) 3_656 . ?
O2 K O4 111.8(4) 1_455 . ?
O2 K O4 98.4(4) . 3_656 ?
O6 K O4 99.3(4) 1_455 3_656 ?
O1 K O4 178.1(4) 1_455 3_656 ?
O5 K O4 56.0(4) 3_656 3_656 ?
O3 K O4 46.2(4) 3_656 3_656 ?
O1 K O4 46.3(4) 3_656 3_656 ?
O2 K O4 132.9(4) 1_455 3_656 ?
O4 K O4 115.19(19) . 3_656 ?
O2 K B 114.5(5) . 3_656 ?
O6 K B 72.7(5) 1_455 3_656 ?
O1 K B 151.9(5) 1_455 3_656 ?
O5 K B 72.9(5) 3_656 3_656 ?
O3 K B 26.5(5) 3_656 3_656 ?
O1 K B 27.6(5) 3_656 3_656 ?
O2 K B 129.1(5) 1_455 3_656 ?
O4 K B 108.7(5) . 3_656 ?
O4 K B 27.0(4) 3_656 3_656 ?
O2 K O3 71.5(4) . 4_456 ?
O6 K O3 133.0(4) 1_455 4_456 ?
O1 K O3 65.9(4) 1_455 4_456 ?
O5 K O3 68.0(4) 3_656 4_456 ?
O3 K O3 160.4(3) 3_656 4_456 ?
O1 K O3 130.7(4) 3_656 4_456 ?
O2 K O3 53.7(4) 1_455 4_456 ?
O4 K O3 103.6(4) . 4_456 ?
O4 K O3 115.7(4) 3_656 4_456 ?
B K O3 139.7(5) 3_656 4_456 ?
O2 K B 24.7(5) . . ?
O6 K B 112.1(4) 1_455 . ?
O1 K B 63.9(5) 1_455 . ?
O5 K B 133.5(5) 3_656 . ?
O3 K B 99.2(5) 3_656 . ?
O1 K B 145.8(5) 3_656 . ?
O2 K B 108.5(5) 1_455 . ?
O4 K B 25.7(4) . . ?
O4 K B 115.1(5) 3_656 . ?
B K B 121.3(2) 3_656 . ?
O3 K B 81.5(4) 4_456 . ?
B O1 Ge1 126.8(13) . 1_655 ?
B O1 K 100.7(11) . 1_655 ?
Ge1 O1 K 112.4(6) 1_655 1_655 ?
B O1 K 82.1(10) . 3_646 ?
Ge1 O1 K 92.3(6) 1_655 3_646 ?
K O1 K 144.7(5) 1_655 3_646 ?
B O2 Ge1 124.6(11) . 4_556 ?
B O2 K 108.3(11) . . ?
Ge1 O2 K 116.3(7) 4_556 . ?
B O2 K 91.6(10) . 1_655 ?
Ge1 O2 K 97.2(6) 4_556 1_655 ?
K O2 K 115.3(5) . 1_655 ?
B O3 Ge1 123.6(13) . . ?
B O3 K 82.9(10) . 3_646 ?
Ge1 O3 K 119.7(6) . 3_646 ?
B O3 K 124.1(11) . 4_556 ?
Ge1 O3 K 90.9(5) . 4_556 ?
K O3 K 119.2(4) 3_646 4_556 ?
B O4 Ge2 132.1(12) . . ?
B O4 K 90.1(10) . . ?
Ge2 O4 K 109.9(7) . . ?
B O4 K 80.6(10) . 3_646 ?
Ge2 O4 K 92.1(5) . 3_646 ?
K O4 K 156.6(5) . 3_646 ?
Ge2 O5 Ge2 127.9(9) . 4_557 ?
Ge2 O5 K 100.2(6) . 3_646 ?
Ge2 O5 K 131.8(7) 4_557 3_646 ?
Ge2 O6 Ge1 132.9(8) . 3_656 ?
Ge2 O6 K 111.8(6) . 1_655 ?
Ge1 O6 K 101.4(6) 3_656 1_655 ?
O3 B O4 111.6(16) . . ?
O3 B O2 112.9(15) . . ?
O4 B O2 105.0(15) . . ?
O3 B O1 110.0(16) . . ?
O4 B O1 108.6(15) . . ?
O2 B O1 108.6(15) . . ?
O3 B K 70.6(9) . 3_646 ?
O4 B K 72.4(10) . 3_646 ?
O2 B K 176.4(13) . 3_646 ?
O1 B K 70.3(10) . 3_646 ?
O3 B K 106.4(12) . . ?
O4 B K 64.2(9) . . ?
O2 B K 47.0(8) . . ?
O1 B K 142.5(13) . . ?
K B K 131.9(7) 3_646 . ?
O3 B K 153.6(13) . 1_655 ?
O4 B K 94.3(11) . 1_655 ?
O2 B K 62.6(9) . 1_655 ?
O1 B K 53.8(9) . 1_655 ?
K B K 114.8(6) 3_646 1_655 ?
K B K 89.1(5) . 1_655 ?

loop_
_geom_bond_atom_site_label_1
_geom_bond_atom_site_label_2
_geom_bond_distance
_geom_bond_site_symmetry_2
_geom_bond_publ_flag
Ge1 O3 1.740(13) . ?
Ge1 O1 1.744(13) 1_455 ?
Ge1 O2 1.757(14) 4_456 ?
Ge1 O6 1.782(13) 3_646 ?
Ge1 K 3.577(5) 3_546 ?
Ge1 K 3.708(5) 4_556 ?
Ge1 K 3.753(5) 4_456 ?
Ge1 K 3.844(5) . ?
Ge2 O4 1.706(13) . ?
Ge2 O6 1.722(13) . ?
Ge2 O5 1.736(14) . ?
Ge2 O5 1.750(14) 4_457 ?
Ge2 K 3.595(5) 3_646 ?
Ge2 K 3.764(5) 1_655 ?
Ge2 K 3.986(5) . ?
K O2 2.627(14) . ?
K O6 2.768(14) 1_455 ?
K O1 2.825(15) 1_455 ?
K O5 2.855(15) 3_656 ?
K O3 3.052(14) 3_656 ?
K O1 3.053(15) 3_656 ?
K O2 3.054(15) 1_455 ?
K O4 3.069(15) . ?
K O4 3.103(16) 3_656 ?
K B 3.21(2) 3_656 ?
K O3 3.247(14) 4_456 ?
K B 3.41(2) . ?
O1 B 1.50(3) . ?
O1 Ge1 1.744(13) 1_655 ?
O1 K 2.825(15) 1_655 ?
O1 K 3.053(15) 3_646 ?
O2 B 1.50(2) . ?
O2 Ge1 1.757(14) 4_556 ?
O2 K 3.054(15) 1_655 ?
O3 B 1.44(3) . ?
O3 K 3.052(14) 3_646 ?
O3 K 3.247(14) 4_556 ?
O4 B 1.48(2) . ?
O4 K 3.103(16) 3_646 ?
O5 Ge2 1.750(13) 4_557 ?
O5 K 2.855(15) 3_646 ?
O6 Ge1 1.782(13) 3_656 ?
O6 K 2.768(14) 1_655 ?
B K 3.21(2) 3_646 ?
B K 3.44(2) 1_655 ?
